data_4345890
loop_
_publ_author_name
'Kong, Lingbing'
'Lu, Wei'
'Yongxin, Li'
'Ganguly, Rakesh'
'Kinjo, Rei'

_publ_section_title
;
 Formation of Boron-Main-Group Element Bonds by Reactions with a
 Tricoordinate Organoboron L2PhB: (L = Oxazol-2-ylidene).
;
_journal_issue 10
_journal_name_full 'Inorganic chemistry'
_journal_page_first 5586
_journal_page_last 5593
_journal_paper_doi 10.1021/acs.inorgchem.6b02993
_journal_volume 56
_journal_year 2017
_chemical_formula_sum 'C23 H32 B3 F8 N3 O2'
_chemical_formula_weight 566.94
_space_group_crystal_system orthorhombic
_space_group_IT_number 61
_space_group_name_Hall '-P 2ac 2ab'
_space_group_name_H-M_alt 'P b c a'
_symmetry_space_group_name_Hall '-P 2ac 2ab'
_symmetry_space_group_name_H-M 'P b c a'
_atom_sites_solution_hydrogens geom
_cell_angle_alpha 90
_cell_angle_beta 90
_cell_angle_gamma 90
_cell_formula_units_Z 8
_cell_length_a 12.1766(14)
_cell_length_b 13.1172(13)
_cell_length_c 33.945(4)
_cell_measurement_reflns_used 2268
_cell_measurement_temperature 103.(2)
_cell_measurement_theta_max 21.4326
_cell_measurement_theta_min 2.3597
_cell_volume 5421.8(10)
_computing_cell_refinement 'SAINT V8.35A (Bruker AXS Inc., 2015)'
_computing_data_collection 'APEX3 (Bruker AXS Inc., 2015)'
_computing_data_reduction 'SAINT V8.35A (Bruker AXS Inc., 2015)'
_computing_molecular_graphics 'XP (Bruker AXS Inc., 2015)'
_computing_publication_material 'APEX3 (Bruker AXS Inc., 2015)'
_computing_structure_refinement 'SHELXL-2014/7 (Sheldrick, 2014)'
_computing_structure_solution 'XT, VERSION 2014/4'
_diffrn_ambient_temperature 103.(2)
_diffrn_detector_area_resol_mean 8.3333
_diffrn_measured_fraction_theta_full 0.996
_diffrn_measured_fraction_theta_max 0.996
_diffrn_measurement_device_type 'CCD area detector'
_diffrn_measurement_method 'phi and omega scans'
_diffrn_radiation_monochromator graphite
_diffrn_radiation_type MoK\a
_diffrn_radiation_wavelength 0.71073
_diffrn_reflns_av_R_equivalents 0.0901
_diffrn_reflns_av_unetI/netI 0.0978
_diffrn_reflns_limit_h_max 15
_diffrn_reflns_limit_h_min -12
_diffrn_reflns_limit_k_max 15
_diffrn_reflns_limit_k_min -16
_diffrn_reflns_limit_l_max 23
_diffrn_reflns_limit_l_min -41
_diffrn_reflns_number 24515
_diffrn_reflns_theta_full 26.07
_diffrn_reflns_theta_max 26.07
_diffrn_reflns_theta_min 2.06
_diffrn_source 'fine-focus sealed tube'
_diffrn_source_type 'Bruker KappaCCD'
_exptl_absorpt_coefficient_mu 0.124
_exptl_absorpt_correction_T_max 0.98
_exptl_absorpt_correction_T_min 0.73
_exptl_absorpt_correction_type multi-scan
_exptl_absorpt_process_details
;
SADABS-2014/5 - Bruker AXS area detector scaling and absorption correction
;
_exptl_crystal_colour colourless
_exptl_crystal_density_diffrn 1.389
_exptl_crystal_density_method 'not measured'
_exptl_crystal_description block
_exptl_crystal_F_000 2352
_exptl_crystal_size_max 0.420
_exptl_crystal_size_mid 0.400
_exptl_crystal_size_min 0.120
_refine_diff_density_max 0.532
_refine_diff_density_min -0.462
_refine_ls_extinction_method none
_refine_ls_goodness_of_fit_ref 1.009
_refine_ls_hydrogen_treatment constr
_refine_ls_matrix_type full
_refine_ls_number_parameters 358
_refine_ls_number_reflns 5333
_refine_ls_number_restraints 0
_refine_ls_restrained_S_all 1.009
_refine_ls_R_factor_all 0.1327
_refine_ls_R_factor_gt 0.0606
_refine_ls_shift/su_max 0.000
_refine_ls_shift/su_mean 0.000
_refine_ls_structure_factor_coef Fsqd
_refine_ls_weighting_details 'w=1/[\s^2^(Fo^2^)+(0.0512P)^2^+2.9066P] where P=(Fo^2^+2Fc^2^)/3'
_refine_ls_weighting_scheme calc
_refine_ls_wR_factor_gt 0.1164
_refine_ls_wR_factor_ref 0.1424
_reflns_number_gt 2931
_reflns_number_total 5333
_reflns_threshold_expression 'I > 2\s(I)'
_cod_data_source_file ic6b02993_si_007.cif
_cod_data_source_block rei399s
_cod_depositor_comments
;
The following automatic conversions were performed:

'_exptl_absorpt_correction_type' value 'Multi-Scan' changed to
'multi-scan' according to
/home/data/users/saulius/crontab/automatic-downloads/current/ACS/lib/dictionaries/cif_core.dic
dictionary named 'cif_core.dic' version 2.4.2 from 2011-04-26.

Automatic conversion script
Id: cif_fix_values 4973 2017-02-22 13:04:09Z antanas 
;
_cod_database_code 4345890

loop_
_space_group_symop_operation_xyz
'x, y, z'
'-x+1/2, -y, z+1/2'
'-x, y+1/2, -z+1/2'
'x+1/2, -y+1/2, -z'
'-x, -y, -z'
'x-1/2, y, -z-1/2'
'x, -y-1/2, z-1/2'
'-x-1/2, y-1/2, z'

loop_
_atom_site_type_symbol
_atom_site_label
_atom_site_fract_x
_atom_site_fract_y
_atom_site_fract_z
_atom_site_U_iso_or_equiv
_atom_site_adp_type
_atom_site_calc_flag
_atom_site_refinement_flags_adp
_atom_site_refinement_flags_posn
_atom_site_occupancy
B B1 0.6250(3) 0.5260(2) 0.35854(10) 0.0177(8) Uani d . . 1
B B2 0.5635(4) 0.6067(3) 0.18362(11) 0.0293(9) Uani d . . 1
B B3 0.4575(4) 0.7223(3) 0.47530(11) 0.0302(10) Uani d . . 1
C C1 0.6720(2) 0.4541(2) 0.32431(8) 0.0182(7) Uani d . . 1
C C2 0.6288(3) 0.3581(2) 0.31557(9) 0.0226(7) Uani d . . 1
H H2 0.5694 0.3324 0.3308 0.027 Uiso calc U R 1
C C3 0.6710(3) 0.2996(2) 0.28505(9) 0.0286(8) Uani d . . 1
H H3 0.6413 0.2339 0.28 0.034 Uiso calc U R 1
C C4 0.7553(3) 0.3357(3) 0.26212(9) 0.0318(9) Uani d . . 1
H H4 0.7815 0.2969 0.2404 0.038 Uiso calc U R 1
C C5 0.8018(3) 0.4291(3) 0.27084(9) 0.0302(9) Uani d . . 1
H H5 0.8611 0.4539 0.2554 0.036 Uiso calc U R 1
C C6 0.7624(3) 0.4870(2) 0.30200(8) 0.0217(7) Uani d . . 1
H H6 0.797 0.5498 0.3083 0.026 Uiso calc U R 1
C C7 0.5287(2) 0.4727(2) 0.38468(8) 0.0174(7) Uani d . . 1
C C8 0.3787(3) 0.4692(3) 0.33578(9) 0.0440(10) Uani d . . 1
H H8A 0.3323 0.5303 0.3363 0.066 Uiso calc U R 1
H H8B 0.3338 0.4098 0.3288 0.066 Uiso calc U R 1
H H8C 0.437 0.478 0.3162 0.066 Uiso calc U R 1
C C9 0.3629(3) 0.4080(2) 0.40804(9) 0.0246(8) Uani d . . 1
C C10 0.2646(3) 0.4741(3) 0.41670(10) 0.0385(9) Uani d . . 1
H H10A 0.2892 0.5431 0.4234 0.058 Uiso calc U R 1
H H10B 0.2236 0.4454 0.4389 0.058 Uiso calc U R 1
H H10C 0.217 0.4769 0.3934 0.058 Uiso calc U R 1
C C11 0.3311(3) 0.2988(3) 0.39816(11) 0.0419(10) Uani d . . 1
H H11A 0.2806 0.2986 0.3757 0.063 Uiso calc U R 1
H H11B 0.295 0.2676 0.421 0.063 Uiso calc U R 1
H H11C 0.3971 0.2598 0.3915 0.063 Uiso calc U R 1
C C12 0.4495(3) 0.4123(3) 0.44084(9) 0.0322(9) Uani d . . 1
H H12A 0.4272 0.4608 0.4617 0.039 Uiso calc U R 1
H H12B 0.46 0.3441 0.4528 0.039 Uiso calc U R 1
C C13 0.7229(2) 0.5591(2) 0.38894(8) 0.0130(6) Uani d . . 1
C C14 0.7910(3) 0.3894(2) 0.40773(10) 0.0319(9) Uani d . . 1
H H14A 0.7574 0.3639 0.4321 0.048 Uiso calc U R 1
H H14B 0.867 0.3652 0.406 0.048 Uiso calc U R 1
H H14C 0.7494 0.3644 0.385 0.048 Uiso calc U R 1
C C15 0.8591(2) 0.5579(2) 0.43700(8) 0.0176(7) Uani d . . 1
C C16 0.9787(2) 0.5270(2) 0.43452(9) 0.0242(8) Uani d . . 1
H H16A 0.9872 0.4572 0.4443 0.036 Uiso calc U R 1
H H16B 1.0231 0.5734 0.4506 0.036 Uiso calc U R 1
H H16C 1.0032 0.5303 0.407 0.036 Uiso calc U R 1
C C17 0.8105(3) 0.5425(3) 0.47795(9) 0.0299(8) Uani d . . 1
H H17A 0.7335 0.5643 0.478 0.045 Uiso calc U R 1
H H17B 0.852 0.583 0.4971 0.045 Uiso calc U R 1
H H17C 0.8148 0.4702 0.4851 0.045 Uiso calc U R 1
C C18 0.8390(3) 0.6649(2) 0.42147(9) 0.0222(7) Uani d . . 1
H H18A 0.8256 0.713 0.4435 0.027 Uiso calc U R 1
H H18B 0.903 0.6892 0.4061 0.027 Uiso calc U R 1
C C19 0.5217(2) 0.6935(2) 0.36719(9) 0.0220(7) Uani d . . 1
H H19 0.5234 0.6788 0.3946 0.026 Uiso calc U R 1
C C20 0.4698(3) 0.7800(2) 0.35442(10) 0.0287(8) Uani d . . 1
H H20 0.4361 0.8246 0.3728 0.034 Uiso calc U R 1
C C21 0.4665(3) 0.8022(3) 0.31430(10) 0.0335(9) Uani d . . 1
H H21 0.4317 0.8624 0.305 0.04 Uiso calc U R 1
C C22 0.5151(3) 0.7348(2) 0.28847(10) 0.0288(8) Uani d . . 1
H H22 0.5131 0.7476 0.2609 0.035 Uiso calc U R 1
C C23 0.5664(3) 0.6491(2) 0.30260(8) 0.0220(7) Uani d . . 1
H H23 0.5997 0.6031 0.2846 0.026 Uiso calc U R 1
F F1 0.62051(18) 0.53104(17) 0.16505(6) 0.0588(7) Uani d . . 1
F F2 0.47783(18) 0.63566(16) 0.15941(6) 0.0512(6) Uani d . . 1
F F3 0.52272(17) 0.56994(15) 0.21895(5) 0.0478(6) Uani d . . 1
F F4 0.6267(3) 0.6903(2) 0.19114(7) 0.0986(11) Uani d . . 1
F F5 0.37304(19) 0.67933(18) 0.49678(7) 0.0628(7) Uani d . . 1
F F6 0.41569(18) 0.77900(14) 0.44434(5) 0.0454(6) Uani d . . 1
F F7 0.52363(18) 0.64547(15) 0.46072(5) 0.0513(6) Uani d . . 1
F F8 0.5156(2) 0.78392(15) 0.50018(7) 0.0627(7) Uani d . . 1
N N1 0.4279(2) 0.4534(2) 0.37474(7) 0.0253(6) Uani d . . 1
N N2 0.78985(19) 0.50008(17) 0.40792(7) 0.0151(5) Uani d . . 1
N N3 0.5706(2) 0.62864(17) 0.34171(7) 0.0172(6) Uani d . . 1
O O1 0.55052(16) 0.44671(15) 0.42142(5) 0.0215(5) Uani d . . 1
O O2 0.74124(16) 0.65665(14) 0.39617(5) 0.0166(5) Uani d . . 1

loop_
_atom_site_aniso_label
_atom_site_aniso_U_11
_atom_site_aniso_U_22
_atom_site_aniso_U_33
_atom_site_aniso_U_12
_atom_site_aniso_U_13
_atom_site_aniso_U_23
B1 0.0189(19) 0.020(2) 0.0144(17) 0.0004(15) -0.0027(16) 0.0012(15)
B2 0.038(3) 0.029(2) 0.021(2) -0.004(2) 0.001(2) -0.0017(18)
B3 0.046(3) 0.027(2) 0.0180(19) 0.013(2) -0.006(2) -0.0014(18)
C1 0.0224(17) 0.0176(17) 0.0147(15) 0.0006(14) -0.0022(14) 0.0002(13)
C2 0.0210(18) 0.0245(18) 0.0222(17) -0.0015(14) -0.0034(15) -0.0016(14)
C3 0.037(2) 0.0229(19) 0.0255(18) 0.0020(16) -0.0117(18) -0.0066(15)
C4 0.042(2) 0.034(2) 0.0200(17) 0.0143(18) -0.0076(17) -0.0119(16)
C5 0.027(2) 0.042(2) 0.0214(17) 0.0056(17) 0.0061(15) -0.0004(16)
C6 0.0254(19) 0.0233(18) 0.0162(15) 0.0012(14) -0.0026(15) -0.0016(14)
C7 0.0209(18) 0.0180(17) 0.0131(15) 0.0000(13) -0.0029(14) -0.0014(13)
C8 0.026(2) 0.087(3) 0.0193(17) -0.017(2) -0.0098(16) 0.0097(19)
C9 0.0198(18) 0.035(2) 0.0187(16) -0.0075(15) 0.0046(15) 0.0025(15)
C10 0.031(2) 0.057(3) 0.0274(19) 0.0066(18) 0.0064(17) 0.0023(18)
C11 0.034(2) 0.041(2) 0.050(2) -0.0062(18) 0.0027(19) -0.0056(19)
C12 0.024(2) 0.052(2) 0.0207(17) -0.0138(17) 0.0024(16) 0.0064(16)
C13 0.0155(16) 0.0115(16) 0.0122(14) -0.0014(13) 0.0037(13) -0.0001(13)
C14 0.034(2) 0.0141(17) 0.047(2) -0.0049(15) -0.0127(18) -0.0004(16)
C15 0.0190(17) 0.0148(16) 0.0191(15) -0.0005(13) -0.0086(14) -0.0005(13)
C16 0.0193(18) 0.0271(19) 0.0262(17) 0.0014(14) -0.0062(15) -0.0024(14)
C17 0.030(2) 0.038(2) 0.0216(17) -0.0030(16) -0.0032(16) 0.0016(16)
C18 0.0237(18) 0.0200(17) 0.0230(17) -0.0022(14) -0.0081(15) -0.0031(14)
C19 0.0204(17) 0.0276(18) 0.0181(16) 0.0042(14) -0.0016(15) -0.0037(14)
C20 0.0261(19) 0.030(2) 0.0297(18) 0.0136(16) -0.0046(16) -0.0059(16)
C21 0.033(2) 0.031(2) 0.036(2) 0.0075(16) -0.0092(18) 0.0044(17)
C22 0.031(2) 0.035(2) 0.0207(17) 0.0055(17) -0.0052(16) 0.0054(16)
C23 0.0223(18) 0.0284(19) 0.0153(15) 0.0012(15) -0.0022(14) 0.0009(14)
F1 0.0523(15) 0.0735(16) 0.0507(14) 0.0292(13) 0.0115(12) -0.0063(12)
F2 0.0598(15) 0.0572(14) 0.0365(12) 0.0231(12) -0.0064(12) 0.0017(11)
F3 0.0590(15) 0.0623(14) 0.0222(10) -0.0065(12) 0.0012(10) 0.0007(10)
F4 0.155(3) 0.090(2) 0.0509(15) -0.089(2) -0.0305(18) 0.0078(14)
F5 0.0604(17) 0.0716(17) 0.0563(15) 0.0000(13) 0.0121(13) 0.0143(13)
F6 0.0627(15) 0.0442(13) 0.0292(11) 0.0266(11) -0.0064(11) 0.0027(10)
F7 0.0778(17) 0.0463(13) 0.0297(11) 0.0370(12) 0.0017(11) -0.0027(10)
F8 0.0933(19) 0.0364(13) 0.0583(15) 0.0053(12) -0.0358(14) -0.0100(11)
N1 0.0165(15) 0.0442(17) 0.0151(13) -0.0068(13) -0.0029(12) -0.0001(13)
N2 0.0162(13) 0.0117(13) 0.0175(12) -0.0026(11) -0.0034(12) -0.0008(11)
N3 0.0172(14) 0.0200(14) 0.0146(12) 0.0014(11) -0.0020(12) -0.0004(11)
O1 0.0199(12) 0.0294(12) 0.0154(10) -0.0043(10) -0.0012(9) 0.0056(10)
O2 0.0192(12) 0.0118(11) 0.0189(11) -0.0005(9) -0.0050(9) -0.0019(9)

loop_
_atom_type_symbol
_atom_type_description
_atom_type_scat_dispersion_real
_atom_type_scat_dispersion_imag
_atom_type_scat_source
C C 0.0033 0.0016 'International Tables Vol C Tables 4.2.6.8 and 6.1.1.4'
H H 0.0000 0.0000 'International Tables Vol C Tables 4.2.6.8 and 6.1.1.4'
B B 0.0013 0.0007 'International Tables Vol C Tables 4.2.6.8 and 6.1.1.4'
N N 0.0061 0.0033 'International Tables Vol C Tables 4.2.6.8 and 6.1.1.4'
O O 0.0106 0.0060 'International Tables Vol C Tables 4.2.6.8 and 6.1.1.4'
F F 0.0171 0.0103 'International Tables Vol C Tables 4.2.6.8 and 6.1.1.4'

loop_
_geom_angle_atom_site_label_1
_geom_angle_atom_site_label_2
_geom_angle_atom_site_label_3
_geom_angle
C1 B1 N3 112.5(2)
C1 B1 C7 113.6(2)
N3 B1 C7 104.9(2)
C1 B1 C13 110.7(2)
N3 B1 C13 107.6(2)
C7 B1 C13 107.2(2)
F4 B2 F1 112.6(3)
F4 B2 F2 108.5(3)
F1 B2 F2 108.0(3)
F4 B2 F3 108.7(3)
F1 B2 F3 109.2(3)
F2 B2 F3 109.9(3)
F8 B3 F5 107.5(3)
F8 B3 F7 110.5(3)
F5 B3 F7 109.0(3)
F8 B3 F6 110.0(3)
F5 B3 F6 110.3(3)
F7 B3 F6 109.5(3)
C2 C1 C6 117.3(3)
C2 C1 B1 123.4(3)
C6 C1 B1 119.4(3)
C3 C2 C1 121.2(3)
C4 C3 C2 120.6(3)
C3 C4 C5 119.4(3)
C4 C5 C6 120.4(3)
C5 C6 C1 121.0(3)
N1 C7 O1 112.7(3)
N1 C7 B1 128.6(3)
O1 C7 B1 118.7(2)
N1 C9 C10 109.7(3)
N1 C9 C11 110.0(3)
C10 C9 C11 112.5(3)
N1 C9 C12 99.7(2)
C10 C9 C12 112.5(3)
C11 C9 C12 111.7(3)
O1 C12 C9 105.2(2)
N2 C13 O2 112.3(2)
N2 C13 B1 127.9(2)
O2 C13 B1 119.8(2)
N2 C15 C16 111.6(2)
N2 C15 C18 98.5(2)
C16 C15 C18 112.5(2)
N2 C15 C17 108.3(2)
C16 C15 C17 112.8(2)
C18 C15 C17 112.1(2)
O2 C18 C15 105.3(2)
N3 C19 C20 121.5(3)
C19 C20 C21 119.7(3)
C22 C21 C20 118.3(3)
C23 C22 C21 119.9(3)
N3 C23 C22 121.4(3)
C7 N1 C8 126.4(3)
C7 N1 C9 112.3(2)
C8 N1 C9 121.3(2)
C13 N2 C14 127.0(3)
C13 N2 C15 112.2(2)
C14 N2 C15 120.1(2)
C19 N3 C23 119.1(3)
C19 N3 B1 118.8(2)
C23 N3 B1 122.0(2)
C7 O1 C12 109.6(2)
C13 O2 C18 108.4(2)

loop_
_geom_bond_atom_site_label_1
_geom_bond_atom_site_label_2
_geom_bond_distance
B1 C1 1.602(4)
B1 N3 1.605(4)
B1 C7 1.628(4)
B1 C13 1.636(4)
B2 F4 1.364(4)
B2 F1 1.365(4)
B2 F2 1.381(4)
B2 F3 1.385(4)
B3 F8 1.367(4)
B3 F5 1.381(5)
B3 F7 1.382(4)
B3 F6 1.384(4)
C1 C2 1.396(4)
C1 C6 1.403(4)
C2 C3 1.388(4)
C3 C4 1.373(5)
C4 C5 1.381(4)
C5 C6 1.388(4)
C7 N1 1.298(4)
C7 O1 1.320(3)
C8 N1 1.467(4)
C9 N1 1.503(4)
C9 C10 1.507(4)
C9 C11 1.522(4)
C9 C12 1.535(4)
C12 O1 1.467(3)
C13 N2 1.295(3)
C13 O2 1.322(3)
C14 N2 1.452(4)
C15 N2 1.503(4)
C15 C16 1.515(4)
C15 C18 1.520(4)
C15 C17 1.524(4)
C18 O2 1.472(3)
C19 N3 1.352(4)
C19 C20 1.369(4)
C20 C21 1.393(4)
C21 C22 1.379(5)
C22 C23 1.372(4)
C23 N3 1.355(3)
